data_2108341
loop_
_publ_author_name
'Siidra, Oleg I.'
'Kozin, Michael S.'
'Depmeier, Wulf'
'Kayukov, Roman A.'
'Kovrugin, Vadim M.'

_publ_section_title
;
 Copper--lead selenite bromides: a new large family of compounds partly
 having Cu^2+^ substructures derivable from kagome nets
;
_journal_issue 6
_journal_name_full 'Acta Crystallographica Section B'
_journal_page_first 712
_journal_page_last 724
_journal_paper_doi 10.1107/S2052520618016542
_journal_volume 74
_journal_year 2018
_chemical_formula_sum 'Br6 Cu O12 Pb6 Se4'
_chemical_formula_weight 2293.98
_space_group_crystal_system monoclinic
_space_group_IT_number 14
_space_group_name_Hall '-P 2ybc'
_space_group_name_H-M_alt 'P 1 21/c 1'
_symmetry_space_group_name_Hall '-P 2ybc'
_symmetry_space_group_name_H-M 'P 1 21/c 1'
_audit_creation_method SHELXL-2014/7
_cell_angle_alpha 90
_cell_angle_beta 123.74(2)
_cell_angle_gamma 90
_cell_formula_units_Z 4
_cell_length_a 11.154(6)
_cell_length_b 12.950(7)
_cell_length_c 19.834(9)
_cell_measurement_reflns_used 2142
_cell_measurement_temperature 293(2)
_cell_measurement_theta_max 27.999
_cell_measurement_theta_min 1.999
_cell_volume 2382(2)
_computing_structure_refinement 'SHELXL-2014/7 (Sheldrick, 2014)'
_diffrn_ambient_temperature 293(2)
_diffrn_measured_fraction_theta_full 0.826
_diffrn_measured_fraction_theta_max 0.857
_diffrn_measurement_device_type 'Bruker Apex 2 Duo'
_diffrn_radiation_type MoK\a
_diffrn_radiation_wavelength 0.71073
_diffrn_reflns_av_R_equivalents 0.0617
_diffrn_reflns_av_unetI/netI 0.1399
_diffrn_reflns_Laue_measured_fraction_full 0.826
_diffrn_reflns_Laue_measured_fraction_max 0.857
_diffrn_reflns_limit_h_max 14
_diffrn_reflns_limit_h_min -9
_diffrn_reflns_limit_k_max 16
_diffrn_reflns_limit_k_min -17
_diffrn_reflns_limit_l_max 26
_diffrn_reflns_limit_l_min -26
_diffrn_reflns_number 11595
_diffrn_reflns_point_group_measured_fraction_full 0.826
_diffrn_reflns_point_group_measured_fraction_max 0.857
_diffrn_reflns_theta_full 25.242
_diffrn_reflns_theta_max 27.999
_diffrn_reflns_theta_min 1.999
_exptl_absorpt_coefficient_mu 59.338
_exptl_crystal_density_diffrn 6.396
_exptl_crystal_description prism
_exptl_crystal_F_000 3852
_refine_diff_density_max 2.027
_refine_diff_density_min -1.770
_refine_diff_density_rms 0.364
_refine_ls_extinction_coef 0.000021(3)
_refine_ls_extinction_expression Fc^*^=kFc[1+0.001xFc^2^\l^3^/sin(2\q)]^-1/4^
_refine_ls_extinction_method 'SHELXL-2014/7 (Sheldrick 2014'
_refine_ls_goodness_of_fit_ref 0.576
_refine_ls_hydrogen_treatment undef
_refine_ls_matrix_type full
_refine_ls_number_parameters 263
_refine_ls_number_reflns 4940
_refine_ls_number_restraints 6
_refine_ls_restrained_S_all 0.576
_refine_ls_R_factor_all 0.0855
_refine_ls_R_factor_gt 0.0360
_refine_ls_shift/su_max 0.000
_refine_ls_shift/su_mean 0.000
_refine_ls_structure_factor_coef Fsqd
_refine_ls_weighting_details 'w=1/[\s^2^(Fo^2^)] where P=(Fo^2^+2Fc^2^)/3'
_refine_ls_weighting_scheme calc
_refine_ls_wR_factor_gt 0.0560
_refine_ls_wR_factor_ref 0.0692
_reflns_Friedel_coverage 0.000
_reflns_number_gt 2639
_reflns_number_total 4940
_reflns_threshold_expression 'I > 2\s(I)'
_cod_data_source_file ps5074sup1.cif
_cod_data_source_block CuPb16
_cod_database_code 2108341
_shelx_shelxl_version_number 2014/7
_shelx_space_group_comment
;
The symmetry employed for this shelxl refinement is uniquely defined
by the following loop, which should always be used as a source of
symmetry information in preference to the above space-group names.
They are only intended as comments.
;

loop_
_space_group_symop_operation_xyz
'x, y, z'
'-x, y+1/2, -z+1/2'
'-x, -y, -z'
'x, -y-1/2, z-1/2'

loop_
_atom_site_label
_atom_site_type_symbol
_atom_site_fract_x
_atom_site_fract_y
_atom_site_fract_z
_atom_site_U_iso_or_equiv
_atom_site_adp_type
_atom_site_occupancy
_atom_site_site_symmetry_order
_atom_site_calc_flag
_atom_site_refinement_flags_adp
Pb1 Pb -0.04434(7) -0.36503(5) -0.42525(4) 0.02016(16) Uani 1 1 d .
Pb2 Pb 0.21887(6) -0.11687(5) -0.42564(4) 0.01737(15) Uani 1 1 d .
Pb3 Pb 0.35942(6) -0.62173(5) -0.26692(4) 0.01977(16) Uani 1 1 d .
Pb4 Pb -0.14366(6) -0.64405(5) -0.26658(4) 0.01882(15) Uani 1 1 d .
Pb5 Pb -0.54697(7) -0.35426(5) -0.43195(4) 0.01884(16) Uani 1 1 d .
Pb6 Pb -0.13196(6) -0.35873(5) -0.24282(4) 0.01725(15) Uani 1 1 d .
Br1 Br -0.29228(17) -0.49210(13) -0.41967(11) 0.0209(4) Uani 1 1 d .
Br2 Br -0.03693(17) -0.00602(12) -0.41148(11) 0.0180(4) Uani 1 1 d .
Br3 Br 0.47060(18) 0.01459(13) -0.40382(11) 0.0235(4) Uani 1 1 d .
Br4 Br 0.10569(17) -0.50702(14) -0.26692(11) 0.0260(4) Uani 1 1 d .
Br5 Br 0.20031(17) -0.47682(13) -0.42914(11) 0.0223(4) Uani 1 1 d .
Br6 Br 0.38236(16) 0.00957(13) -0.23991(11) 0.0230(4) Uani 1 1 d .
Se1 Se 0.25594(15) -0.16806(12) -0.59581(10) 0.0136(4) Uani 1 1 d .
Se2 Se -0.15844(15) -0.18278(12) -0.57187(10) 0.0134(3) Uani 1 1 d .
Se3 Se 0.36883(15) -0.30926(11) -0.27552(10) 0.0129(3) Uani 1 1 d .
Se4 Se -0.27165(15) -0.17282(11) -0.38816(9) 0.0124(3) Uani 1 1 d .
Cu1 Cu 0.55014(19) -0.26365(14) -0.08211(12) 0.0131(4) Uani 1 1 d .
O1 O 0.0076(10) -0.2284(7) -0.4983(7) 0.020(3) Uani 1 1 d .
O2 O 0.4038(11) -0.2513(7) -0.3407(6) 0.015(3) Uani 1 1 d .
O3 O -0.1136(10) -0.2390(8) -0.3473(6) 0.016(3) Uani 1 1 d .
O4 O 0.0964(10) -0.2254(8) -0.6656(7) 0.020(3) Uani 1 1 d .
O5 O 0.2874(11) -0.2153(7) -0.5068(7) 0.017(3) Uani 1 1 d .
O6 O -0.3193(10) -0.2250(8) -0.3256(6) 0.015(2) Uani 1 1 d .
O7 O 0.2069(10) -0.2513(8) -0.3103(7) 0.019(3) Uani 1 1 d .
O8 O 0.4915(10) -0.2388(8) -0.1930(6) 0.018(3) Uani 1 1 d .
O9 O -0.1886(11) -0.2378(8) -0.6578(7) 0.022(3) Uani 1 1 d .
O10 O -0.2523(10) -0.2620(8) -0.5467(7) 0.021(3) Uani 1 1 d .
O11 O -0.3945(10) -0.2415(8) -0.4710(6) 0.019(3) Uani 1 1 d U
O12 O 0.3531(10) -0.2536(8) -0.6164(7) 0.024(3) Uani 1 1 d .

loop_
_atom_site_aniso_label
_atom_site_aniso_U_11
_atom_site_aniso_U_22
_atom_site_aniso_U_33
_atom_site_aniso_U_23
_atom_site_aniso_U_13
_atom_site_aniso_U_12
Pb1 0.0226(3) 0.0236(3) 0.0181(3) 0.0027(3) 0.0137(3) 0.0026(3)
Pb2 0.0172(3) 0.0198(3) 0.0159(3) -0.0005(3) 0.0097(3) 0.0001(2)
Pb3 0.0206(3) 0.0223(3) 0.0203(4) 0.0009(3) 0.0138(3) -0.0023(3)
Pb4 0.0233(3) 0.0193(3) 0.0184(3) -0.0013(3) 0.0143(3) -0.0009(3)
Pb5 0.0209(3) 0.0217(3) 0.0178(4) -0.0005(3) 0.0132(3) 0.0021(3)
Pb6 0.0166(3) 0.0195(3) 0.0168(3) 0.0002(3) 0.0100(3) -0.0007(2)
Br1 0.0219(8) 0.0248(8) 0.0183(9) -0.0019(8) 0.0126(7) -0.0006(7)
Br2 0.0204(7) 0.0204(8) 0.0168(8) -0.0007(7) 0.0125(6) -0.0001(7)
Br3 0.0232(9) 0.0239(9) 0.0286(11) 0.0017(8) 0.0176(8) -0.0024(7)
Br4 0.0226(9) 0.0361(10) 0.0235(10) 0.0091(9) 0.0154(8) 0.0070(8)
Br5 0.0201(8) 0.0291(9) 0.0221(9) -0.0064(8) 0.0145(7) -0.0025(7)
Br6 0.0222(9) 0.0269(9) 0.0261(10) -0.0024(8) 0.0173(8) 0.0020(7)
Se1 0.0135(7) 0.0175(8) 0.0118(8) -0.0021(6) 0.0082(6) -0.0005(6)
Se2 0.0141(7) 0.0163(8) 0.0121(8) -0.0004(6) 0.0087(6) -0.0013(6)
Se3 0.0133(7) 0.0164(8) 0.0113(8) 0.0018(6) 0.0082(6) 0.0010(6)
Se4 0.0128(7) 0.0162(8) 0.0104(8) 0.0015(6) 0.0080(6) -0.0003(6)
Cu1 0.0127(8) 0.0212(10) 0.0090(9) 0.0007(8) 0.0082(7) 0.0009(8)
O1 0.012(5) 0.013(5) 0.025(7) 0.002(5) 0.004(5) -0.006(4)
O2 0.026(6) 0.014(5) 0.009(6) 0.003(5) 0.012(5) 0.009(5)
O3 0.019(6) 0.019(6) 0.014(6) -0.007(5) 0.011(5) 0.002(4)
O4 0.012(5) 0.031(6) 0.022(6) -0.002(6) 0.012(5) -0.003(5)
O5 0.027(6) 0.009(5) 0.018(6) 0.009(5) 0.016(5) 0.004(4)
O6 0.027(6) 0.013(6) 0.011(6) -0.001(4) 0.016(5) 0.002(4)
O7 0.018(5) 0.026(6) 0.025(7) 0.001(5) 0.019(5) 0.001(5)
O8 0.018(5) 0.027(6) 0.007(5) -0.009(5) 0.005(4) -0.008(5)
O9 0.034(6) 0.022(6) 0.020(7) 0.003(5) 0.021(5) -0.002(5)
O10 0.021(6) 0.025(6) 0.024(7) 0.004(5) 0.017(5) 0.005(5)
O11 0.017(5) 0.029(5) 0.005(5) 0.005(4) 0.004(4) 0.006(4)
O12 0.010(5) 0.025(6) 0.026(7) -0.014(6) 0.003(5) 0.000(4)

loop_
_atom_type_symbol
_atom_type_description
_atom_type_scat_dispersion_real
_atom_type_scat_dispersion_imag
_atom_type_scat_source
Br Br -0.2901 2.4595 'International Tables Vol C Tables 4.2.6.8 and 6.1.1.4'
Cu Cu 0.3201 1.2651 'International Tables Vol C Tables 4.2.6.8 and 6.1.1.4'
O O 0.0106 0.0060 'International Tables Vol C Tables 4.2.6.8 and 6.1.1.4'
Pb Pb -3.3944 10.1111 'International Tables Vol C Tables 4.2.6.8 and 6.1.1.4'
Se Se -0.0929 2.2259 'International Tables Vol C Tables 4.2.6.8 and 6.1.1.4'

loop_
_geom_angle_atom_site_label_1
_geom_angle_atom_site_label_2
_geom_angle_atom_site_label_3
_geom_angle
_geom_angle_site_symmetry_1
_geom_angle_site_symmetry_3
O1 Pb1 O10 59.0(3) . .
O1 Pb1 O3 97.8(4) . .
O10 Pb1 O3 79.9(4) . .
O1 Pb1 Br5 80.2(3) . .
O10 Pb1 Br5 123.8(3) . .
O3 Pb1 Br5 147.5(2) . .
O1 Pb1 Br5 96.6(3) . 3_544
O10 Pb1 Br5 74.4(3) . 3_544
O3 Pb1 Br5 138.1(2) . 3_544
Br5 Pb1 Br5 73.88(6) . 3_544
O1 Pb1 Br4 142.9(2) . .
O10 Pb1 Br4 156.5(3) . .
O3 Pb1 Br4 86.8(2) . .
Br5 Pb1 Br4 76.70(6) . .
Br5 Pb1 Br4 104.32(6) 3_544 .
O1 Pb2 O5 81.8(4) . .
O1 Pb2 O2 98.6(3) . .
O5 Pb2 O2 69.1(3) . .
O1 Pb2 Br3 155.6(3) . .
O5 Pb2 Br3 78.0(2) . .
O2 Pb2 Br3 86.8(3) . .
O1 Pb2 Br2 80.3(3) . 3_554
O5 Pb2 Br2 81.3(2) . 3_554
O2 Pb2 Br2 150.2(3) . 3_554
Br3 Pb2 Br2 83.27(6) . 3_554
O9 Pb3 O6 69.8(4) 3_544 2_544
O9 Pb3 O8 78.5(4) 3_544 2_644
O6 Pb3 O8 108.0(3) 2_544 2_644
O9 Pb3 Br4 87.5(3) 3_544 .
O6 Pb3 Br4 74.3(2) 2_544 .
O8 Pb3 Br4 163.6(2) 2_644 .
O4 Pb4 O7 100.3(4) 3_544 2_544
O4 Pb4 O12 60.0(4) 3_544 3_544
O7 Pb4 O12 80.6(4) 2_544 3_544
O4 Pb4 Br1 93.5(3) 3_544 .
O7 Pb4 Br1 140.0(2) 2_544 .
O12 Pb4 Br1 74.2(3) 3_544 .
O5 Pb5 O2 69.7(4) 1_455 1_455
O5 Pb5 O11 78.8(3) 1_455 .
O2 Pb5 O11 110.2(3) 1_455 .
O5 Pb5 Br1 93.0(3) 1_455 3_444
O2 Pb5 Br1 139.4(2) 1_455 3_444
O11 Pb5 Br1 101.4(2) . 3_444
O4 Pb6 O9 85.2(4) 4_556 4_556
O4 Pb6 O6 108.1(3) 4_556 .
O9 Pb6 O6 69.9(4) 4_556 .
O4 Pb6 O3 73.7(3) 4_556 .
O9 Pb6 O3 113.3(4) 4_556 .
O6 Pb6 O3 59.2(4) . .
O4 Pb6 Br6 152.9(3) 4_556 2_544
O9 Pb6 Br6 78.3(3) 4_556 2_544
O6 Pb6 Br6 86.3(3) . 2_544
O3 Pb6 Br6 132.6(2) . 2_544
O4 Pb6 Br2 78.8(3) 4_556 2_544
O9 Pb6 Br2 83.4(3) 4_556 2_544
O6 Pb6 Br2 151.4(3) . 2_544
O3 Pb6 Br2 146.0(2) . 2_544
Br6 Pb6 Br2 78.12(6) 2_544 2_544
Pb5 Br1 Pb4 102.91(6) 3_444 .
Pb2 Br2 Pb6 112.67(6) 3_554 2_554
Cu1 Br3 Pb2 121.04(8) 2_654 .
Pb1 Br4 Pb3 104.35(7) . .
Pb1 Br5 Pb1 106.12(6) . 3_544
O4 Se1 O5 101.9(6) . .
O4 Se1 O12 92.1(5) . .
O5 Se1 O12 102.4(6) . .
O9 Se2 O1 103.2(6) . .
O9 Se2 O10 103.1(6) . .
O1 Se2 O10 95.2(5) . .
O8 Se3 O7 104.9(5) . .
O8 Se3 O2 95.3(5) . .
O7 Se3 O2 97.8(5) . .
O11 Se4 O3 105.2(5) . .
O11 Se4 O6 94.9(5) . .
O3 Se4 O6 96.4(5) . .
O12 Cu1 O11 88.7(5) 4_556 4_656
O12 Cu1 O10 163.4(4) 4_556 4_656
O11 Cu1 O10 90.1(5) 4_656 4_656
O12 Cu1 O8 88.9(5) 4_556 .
O11 Cu1 O8 168.4(4) 4_656 .
O10 Cu1 O8 88.9(5) 4_656 .
O12 Cu1 Br3 93.9(3) 4_556 2_644
O11 Cu1 Br3 95.9(3) 4_656 2_644
O10 Cu1 Br3 102.7(3) 4_656 2_644
O8 Cu1 Br3 95.6(3) . 2_644
Se2 O1 Pb2 122.3(5) . .
Se2 O1 Pb1 104.2(5) . .
Pb2 O1 Pb1 121.7(4) . .
Se3 O2 Pb2 111.3(5) . .
Se3 O2 Pb5 122.4(5) . 1_655
Pb2 O2 Pb5 108.0(4) . 1_655
Se4 O3 Pb1 126.4(5) . .
Se4 O3 Pb6 98.9(5) . .
Pb1 O3 Pb6 105.5(3) . .
Se1 O4 Pb6 125.8(6) . 4
Se1 O4 Pb4 107.9(5) . 3_544
Pb6 O4 Pb4 116.8(4) 4 3_544
Se1 O5 Pb5 123.4(6) . 1_655
Se1 O5 Pb2 121.6(5) . .
Pb5 O5 Pb2 113.0(4) 1_655 .
Se4 O6 Pb6 105.2(5) . .
Se4 O6 Pb3 124.5(5) . 2_554
Pb6 O6 Pb3 108.3(4) . 2_554
Se3 O7 Pb4 127.3(6) . 2_554
Se3 O8 Cu1 125.8(6) . .
Se3 O8 Pb3 108.6(6) . 2_654
Cu1 O8 Pb3 123.8(4) . 2_654
Se2 O9 Pb6 119.6(5) . 4
Se2 O9 Pb3 125.1(6) . 3_544
Pb6 O9 Pb3 111.8(5) 4 3_544
Se2 O10 Cu1 123.0(6) . 4_455
Se2 O10 Pb1 101.6(4) . .
Cu1 O10 Pb1 132.4(6) 4_455 .
Se4 O11 Cu1 131.5(7) . 4_455
Se4 O11 Pb5 108.0(6) . .
Cu1 O11 Pb5 120.0(4) 4_455 .
Se1 O12 Cu1 125.4(6) . 4
Se1 O12 Pb4 99.7(4) . 3_544
Cu1 O12 Pb4 132.0(6) 4 3_544

loop_
_geom_bond_atom_site_label_1
_geom_bond_atom_site_label_2
_geom_bond_distance
_geom_bond_site_symmetry_2
Pb1 O1 2.548(12) .
Pb1 O10 2.599(10) .
Pb1 O3 2.642(11) .
Pb1 Br5 3.128(2) .
Pb1 Br5 3.159(2) 3_544
Pb1 Br4 3.195(2) .
Pb2 O1 2.438(9) .
Pb2 O5 2.484(12) .
Pb2 O2 2.503(9) .
Pb2 Br3 3.101(2) .
Pb2 Br2 3.131(2) 3_554
Pb3 O9 2.451(11) 3_544
Pb3 O6 2.503(12) 2_544
Pb3 O8 2.676(12) 2_644
Pb3 Br4 3.196(2) .
Pb4 O4 2.395(12) 3_544
Pb4 O7 2.438(12) 2_544
Pb4 O12 2.564(9) 3_544
Pb4 Br1 3.201(2) .
Pb5 O5 2.410(9) 1_455
Pb5 O2 2.541(12) 1_455
Pb5 O11 2.662(12) .
Pb5 Br1 3.158(2) 3_444
Pb6 O4 2.385(10) 4_556
Pb6 O9 2.446(13) 4_556
Pb6 O6 2.500(10) .
Pb6 O3 2.685(12) .
Pb6 Br6 3.125(2) 2_544
Pb6 Br2 3.186(2) 2_544
Br1 Pb5 3.158(2) 3_444
Br2 Pb2 3.131(2) 3_554
Br2 Pb6 3.186(2) 2_554
Br3 Cu1 2.882(3) 2_654
Br5 Pb1 3.159(2) 3_544
Br6 Pb6 3.125(2) 2_554
Se1 O4 1.702(10) .
Se1 O5 1.710(12) .
Se1 O12 1.749(12) .
Se2 O9 1.700(13) .
Se2 O1 1.705(9) .
Se2 O10 1.725(13) .
Se3 O8 1.702(9) .
Se3 O7 1.708(10) .
Se3 O2 1.717(12) .
Se4 O11 1.694(10) .
Se4 O3 1.706(10) .
Se4 O6 1.735(12) .
Cu1 O12 1.919(11) 4_556
Cu1 O11 1.931(12) 4_656
Cu1 O10 1.935(11) 4_656
Cu1 O8 1.942(12) .
Cu1 Br3 2.882(3) 2_644
O2 Pb5 2.541(12) 1_655
O4 Pb6 2.385(10) 4
O4 Pb4 2.395(12) 3_544
O5 Pb5 2.410(9) 1_655
O6 Pb3 2.503(12) 2_554
O7 Pb4 2.438(12) 2_554
O8 Pb3 2.676(12) 2_654
O9 Pb6 2.446(13) 4
O9 Pb3 2.451(11) 3_544
O10 Cu1 1.935(11) 4_455
O11 Cu1 1.931(12) 4_455
O12 Cu1 1.919(11) 4
O12 Pb4 2.564(9) 3_544

loop_
_geom_torsion_atom_site_label_1
_geom_torsion_atom_site_label_2
_geom_torsion_atom_site_label_3
_geom_torsion_atom_site_label_4
_geom_torsion
_geom_torsion_site_symmetry_4
O9 Se2 O1 Pb2 111.8(7) .
O10 Se2 O1 Pb2 -143.4(8) .
O9 Se2 O1 Pb1 -104.9(6) .
O10 Se2 O1 Pb1 -0.1(6) .
O8 Se3 O2 Pb2 -100.1(5) .
O7 Se3 O2 Pb2 5.8(6) .
O8 Se3 O2 Pb5 130.0(6) 1_655
O7 Se3 O2 Pb5 -124.1(6) 1_655
O11 Se4 O3 Pb1 24.6(8) .
O6 Se4 O3 Pb1 121.5(7) .
O11 Se4 O3 Pb6 -92.2(5) .
O6 Se4 O3 Pb6 4.6(4) .
O5 Se1 O4 Pb6 107.6(8) 4
O12 Se1 O4 Pb6 -149.2(8) 4
O5 Se1 O4 Pb4 -107.5(6) 3_544
O12 Se1 O4 Pb4 -4.4(6) 3_544
O4 Se1 O5 Pb5 101.3(6) 1_655
O12 Se1 O5 Pb5 6.4(7) 1_655
O4 Se1 O5 Pb2 -95.8(6) .
O12 Se1 O5 Pb2 169.3(5) .
O11 Se4 O6 Pb6 100.9(5) .
O3 Se4 O6 Pb6 -5.1(5) .
O11 Se4 O6 Pb3 -133.5(6) 2_554
O3 Se4 O6 Pb3 120.5(5) 2_554
O8 Se3 O7 Pb4 -23.3(8) 2_554
O2 Se3 O7 Pb4 -121.0(7) 2_554
O7 Se3 O8 Cu1 89.6(8) .
O2 Se3 O8 Cu1 -170.9(7) .
O7 Se3 O8 Pb3 -105.3(6) 2_654
O2 Se3 O8 Pb3 -5.7(5) 2_654
O1 Se2 O9 Pb6 -95.5(6) 4
O10 Se2 O9 Pb6 165.9(6) 4
O1 Se2 O9 Pb3 107.5(6) 3_544
O10 Se2 O9 Pb3 8.8(7) 3_544
O9 Se2 O10 Cu1 -92.4(8) 4_455
O1 Se2 O10 Cu1 162.7(8) 4_455
O9 Se2 O10 Pb1 105.0(5) .
O1 Se2 O10 Pb1 0.1(6) .
O3 Se4 O11 Cu1 -88.1(9) 4_455
O6 Se4 O11 Cu1 173.9(8) 4_455
O3 Se4 O11 Pb5 100.3(6) .
O6 Se4 O11 Pb5 2.3(5) .
O4 Se1 O12 Cu1 166.4(9) 4
O5 Se1 O12 Cu1 -91.0(9) 4
O4 Se1 O12 Pb4 3.9(6) 3_544
O5 Se1 O12 Pb4 106.6(5) 3_544

_cod_database_fobs_code 2108341
